data_7055479
loop_
_publ_author_name
'Selvakumaran, Nagamani'
'Sandhiya, Lakshmanan'
'Bhuvanesh, Nattamai S. P.'
'Senthilkumar, Kittusamy'
'Karvembu, Ramasamy'

_publ_section_title
;
 Structural diversity in aroylthiourea copper complexes -- formation and
 biological evaluation of [Cu(i)(\m-S)SCl]2, cis-Cu(ii)S2O2,
 trans-Cu(ii)S2O2and Cu(i)S3cores
;
_journal_issue 6
_journal_name_full 'New J. Chem.'
_journal_page_first 5401
_journal_paper_doi 10.1039/C5NJ03536H
_journal_volume 40
_journal_year 2016
_chemical_formula_sum 'C32 H42 Cl4 Cu N4 O2 S2'
_chemical_formula_weight 784.16
_chemical_name_systematic
; 

 ? 

;
_space_group_IT_number 14
_symmetry_cell_setting monoclinic
_symmetry_space_group_name_Hall '-P 2ybc'
_symmetry_space_group_name_H-M 'P 1 21/c 1'
_atom_sites_solution_hydrogens geom
_atom_sites_solution_primary direct
_atom_sites_solution_secondary difmap
_audit_creation_method SHELXL-97
_audit_update_record
;
2014-01-08 deposited with the CCDC.
2016-04-11 downloaded from the CCDC.
;
_cell_angle_alpha 90.00
_cell_angle_beta 111.326(4)
_cell_angle_gamma 90.00
_cell_formula_units_Z 2
_cell_length_a 9.887(4)
_cell_length_b 19.632(7)
_cell_length_c 10.330(4)
_cell_measurement_reflns_used 9958
_cell_measurement_temperature 150(2)
_cell_measurement_theta_max 27.54
_cell_measurement_theta_min 2.21
_cell_volume 1867.8(12)
_computing_cell_refinement
; 

  APEX-II(BRUKER-NONIUS, 2003) 

;
_computing_data_collection 'APEX-II (BRUKER-NONIUS, 2003)'
_computing_data_reduction APEX-II
_computing_molecular_graphics Olex2
_computing_publication_material 'Bruker SHELXTL'
_computing_structure_refinement 'SHELXL-97 (Sheldrick, 2008)'
_computing_structure_solution 'SHELXS-97 (Sheldrick, 2008)'
_diffrn_ambient_temperature 150(2)
_diffrn_measured_fraction_theta_full 0.997
_diffrn_measured_fraction_theta_max 0.997
_diffrn_measurement_device_type 'APEX II'
_diffrn_measurement_method 'omega scans'
_diffrn_radiation_monochromator graphite
_diffrn_radiation_source 'fine-focus sealed tube'
_diffrn_radiation_type MoK\a
_diffrn_radiation_wavelength 0.71073
_diffrn_reflns_av_R_equivalents 0.0310
_diffrn_reflns_av_sigmaI/netI 0.0205
_diffrn_reflns_limit_h_max 12
_diffrn_reflns_limit_h_min -12
_diffrn_reflns_limit_k_max 25
_diffrn_reflns_limit_k_min -25
_diffrn_reflns_limit_l_max 13
_diffrn_reflns_limit_l_min -13
_diffrn_reflns_number 21274
_diffrn_reflns_theta_full 27.50
_diffrn_reflns_theta_max 27.50
_diffrn_reflns_theta_min 2.07
_diffrn_standards_decay_% 0
_diffrn_standards_interval_count 0
_diffrn_standards_number 0
_exptl_absorpt_coefficient_mu 1.017
_exptl_absorpt_correction_T_max 0.9052
_exptl_absorpt_correction_T_min 0.8073
_exptl_absorpt_correction_type multi-scan
_exptl_absorpt_process_details 'SADABS; (Sheldrick, 2006)'
_exptl_crystal_colour green
_exptl_crystal_density_diffrn 1.394
_exptl_crystal_density_method 'not measured'
_exptl_crystal_description block
_exptl_crystal_F_000 814
_exptl_crystal_size_max 0.22
_exptl_crystal_size_mid 0.18
_exptl_crystal_size_min 0.10
_refine_diff_density_max 0.746
_refine_diff_density_min -0.677
_refine_diff_density_rms 0.052
_refine_ls_extinction_method none
_refine_ls_goodness_of_fit_ref 1.049
_refine_ls_hydrogen_treatment constr
_refine_ls_matrix_type full
_refine_ls_number_parameters 209
_refine_ls_number_reflns 4278
_refine_ls_number_restraints 0
_refine_ls_restrained_S_all 1.049
_refine_ls_R_factor_all 0.0322
_refine_ls_R_factor_gt 0.0288
_refine_ls_shift/su_max 0.001
_refine_ls_shift/su_mean 0.000
_refine_ls_structure_factor_coef Fsqd
_refine_ls_weighting_details 'calc w=1/[\s^2^(Fo^2^)+(0.0358P)^2^+1.0352P] where P=(Fo^2^+2Fc^2^)/3'
_refine_ls_weighting_scheme calc
_refine_ls_wR_factor_gt 0.0747
_refine_ls_wR_factor_ref 0.0773
_reflns_number_gt 3889
_reflns_number_total 4278
_reflns_threshold_expression >2sigma(I)
_cod_data_source_file c5nj03536h2.cif
_cod_data_source_block cud5
_cod_depositor_comments
;
The following automatic conversions were performed:

'_symmetry_cell_setting' value 'Monoclinic' changed to 'monoclinic'
according to
/usr/data/users/saulius/crontab/automatic-downloads/rss-feeds/RSC/lib/dictionaries/cif_core.dic
dictionary named 'cif_core.dic' version 2.4.2 from 2011-04-26.

Automatic conversion script
Id: cif_fix_values 4268 2015-11-12 08:31:59Z antanas 

 Adding full bibliography for 7055476--7055479.cif.
;
_cod_original_cell_volume 1867.9(12)
_cod_original_sg_symbol_H-M P2(1)/c
_cod_database_code 7055479

loop_
_symmetry_equiv_pos_as_xyz
'x, y, z'
'-x, y+1/2, -z+1/2'
'-x, -y, -z'
'x, -y-1/2, z-1/2'

loop_
_atom_site_label
_atom_site_type_symbol
_atom_site_fract_x
_atom_site_fract_y
_atom_site_fract_z
_atom_site_U_iso_or_equiv
_atom_site_adp_type
_atom_site_occupancy
_atom_site_symmetry_multiplicity
_atom_site_calc_flag
_atom_site_refinement_flags
Cu1 Cu 0.0000 0.5000 0.0000 0.02296(8) Uani 1 2 d S
Cl1 Cl 0.16053(5) 0.47582(3) -0.32774(5) 0.04780(13) Uani 1 1 d .
Cl2 Cl 0.69772(5) 0.52680(3) -0.30403(5) 0.04300(12) Uani 1 1 d .
S1 S 0.00210(4) 0.608063(19) 0.07483(5) 0.03027(10) Uani 1 1 d .
O1 O 0.16233(13) 0.51327(6) -0.05605(13) 0.0305(3) Uani 1 1 d .
N1 N 0.25322(13) 0.62245(6) 0.01727(13) 0.0229(2) Uani 1 1 d .
N2 N 0.21438(13) 0.69738(6) 0.16674(13) 0.0232(3) Uani 1 1 d .
C1 C 0.24178(15) 0.56437(7) -0.05003(15) 0.0218(3) Uani 1 1 d .
C2 C 0.16631(15) 0.64266(7) 0.08552(15) 0.0220(3) Uani 1 1 d .
C3 C 0.34770(16) 0.55692(7) -0.12296(15) 0.0226(3) Uani 1 1 d .
C4 C 0.32440(18) 0.51620(8) -0.24035(17) 0.0274(3) Uani 1 1 d .
C5 C 0.4306(2) 0.50826(8) -0.29769(18) 0.0310(3) Uani 1 1 d .
H5 H 0.4127 0.4808 -0.3779 0.037 Uiso 1 1 calc R
C6 C 0.56191(18) 0.54067(8) -0.23705(17) 0.0293(3) Uani 1 1 d .
C7 C 0.58884(17) 0.58272(8) -0.12328(17) 0.0292(3) Uani 1 1 d .
H7 H 0.6790 0.6058 -0.0836 0.035 Uiso 1 1 calc R
C8 C 0.48088(16) 0.59041(8) -0.06850(16) 0.0254(3) Uani 1 1 d .
H8 H 0.4983 0.6196 0.0092 0.030 Uiso 1 1 calc R
C9 C 0.36073(16) 0.72412(8) 0.19117(18) 0.0286(3) Uani 1 1 d .
H9A H 0.3694 0.7702 0.2321 0.034 Uiso 1 1 calc R
H9B H 0.3740 0.7283 0.1010 0.034 Uiso 1 1 calc R
C10 C 0.48134(18) 0.67872(10) 0.28828(19) 0.0366(4) Uani 1 1 d .
H10 H 0.4714 0.6325 0.2452 0.044 Uiso 1 1 calc R
C11 C 0.6278(2) 0.70811(14) 0.2978(3) 0.0610(6) Uani 1 1 d .
H11A H 0.6312 0.7114 0.2043 0.091 Uiso 1 1 calc R
H11B H 0.7060 0.6782 0.3552 0.091 Uiso 1 1 calc R
H11C H 0.6401 0.7535 0.3398 0.091 Uiso 1 1 calc R
C12 C 0.4700(3) 0.67102(14) 0.4293(2) 0.0593(6) Uani 1 1 d .
H12A H 0.4791 0.7158 0.4735 0.089 Uiso 1 1 calc R
H12B H 0.5479 0.6411 0.4874 0.089 Uiso 1 1 calc R
H12C H 0.3757 0.6511 0.4186 0.089 Uiso 1 1 calc R
C13 C 0.12453(17) 0.73269(8) 0.23211(16) 0.0273(3) Uani 1 1 d .
H13A H 0.1883 0.7601 0.3112 0.033 Uiso 1 1 calc R
H13B H 0.0749 0.6984 0.2694 0.033 Uiso 1 1 calc R
C14 C 0.01103(18) 0.77925(9) 0.13193(19) 0.0358(4) Uani 1 1 d .
H14 H -0.0519 0.7512 0.0519 0.043 Uiso 1 1 calc R
C15 C 0.0807(3) 0.83529(10) 0.0756(2) 0.0559(6) Uani 1 1 d .
H15A H 0.1414 0.8639 0.1525 0.084 Uiso 1 1 calc R
H15B H 0.0046 0.8632 0.0093 0.084 Uiso 1 1 calc R
H15C H 0.1408 0.8148 0.0286 0.084 Uiso 1 1 calc R
C16 C -0.0838(3) 0.80879(15) 0.2065(3) 0.0709(8) Uani 1 1 d .
H16A H -0.1316 0.7716 0.2367 0.106 Uiso 1 1 calc R
H16B H -0.1575 0.8388 0.1429 0.106 Uiso 1 1 calc R
H16C H -0.0232 0.8349 0.2877 0.106 Uiso 1 1 calc R

loop_
_atom_site_aniso_label
_atom_site_aniso_U_11
_atom_site_aniso_U_22
_atom_site_aniso_U_33
_atom_site_aniso_U_23
_atom_site_aniso_U_13
_atom_site_aniso_U_12
Cu1 0.02021(13) 0.01654(13) 0.03223(15) -0.00132(9) 0.00965(10) -0.00281(9)
Cl1 0.0401(3) 0.0534(3) 0.0480(3) -0.0243(2) 0.0138(2) -0.0200(2)
Cl2 0.0404(2) 0.0557(3) 0.0422(2) 0.0050(2) 0.0262(2) 0.0082(2)
S1 0.02380(19) 0.02070(18) 0.0501(3) -0.00826(16) 0.01796(17) -0.00513(14)
O1 0.0301(6) 0.0201(5) 0.0464(7) -0.0063(5) 0.0200(5) -0.0053(4)
N1 0.0203(6) 0.0196(6) 0.0286(6) -0.0011(5) 0.0088(5) -0.0016(5)
N2 0.0198(6) 0.0197(6) 0.0284(6) -0.0021(5) 0.0066(5) -0.0008(5)
C1 0.0191(6) 0.0190(6) 0.0249(7) 0.0023(5) 0.0053(5) 0.0005(5)
C2 0.0200(6) 0.0175(6) 0.0266(7) 0.0018(5) 0.0060(5) 0.0003(5)
C3 0.0240(7) 0.0173(6) 0.0258(7) 0.0023(5) 0.0082(6) 0.0012(5)
C4 0.0278(8) 0.0227(7) 0.0294(8) -0.0017(6) 0.0074(6) -0.0025(6)
C5 0.0391(9) 0.0282(8) 0.0272(8) -0.0010(6) 0.0137(7) 0.0029(7)
C6 0.0301(8) 0.0302(8) 0.0313(8) 0.0081(6) 0.0157(7) 0.0074(6)
C7 0.0237(7) 0.0294(8) 0.0345(8) 0.0031(6) 0.0106(6) 0.0000(6)
C8 0.0240(7) 0.0225(7) 0.0286(8) -0.0011(6) 0.0082(6) -0.0005(6)
C9 0.0224(7) 0.0244(7) 0.0357(8) -0.0058(6) 0.0068(6) -0.0050(6)
C10 0.0269(8) 0.0379(9) 0.0373(9) -0.0099(7) 0.0025(7) 0.0043(7)
C11 0.0253(9) 0.0711(16) 0.0748(16) -0.0130(13) 0.0041(10) -0.0034(10)
C12 0.0512(12) 0.0830(17) 0.0374(11) 0.0031(11) 0.0085(9) 0.0265(12)
C13 0.0253(7) 0.0274(8) 0.0282(7) -0.0068(6) 0.0086(6) -0.0004(6)
C14 0.0273(8) 0.0314(8) 0.0384(9) -0.0146(7) -0.0005(7) 0.0069(7)
C15 0.0676(14) 0.0303(10) 0.0516(12) 0.0050(9) 0.0000(11) 0.0106(9)
C16 0.0390(12) 0.0886(19) 0.0763(17) -0.0345(15) 0.0104(11) 0.0236(12)

loop_
_atom_type_symbol
_atom_type_description
_atom_type_scat_dispersion_real
_atom_type_scat_dispersion_imag
_atom_type_scat_source
C C 0.0033 0.0016 'International Tables Vol C Tables 4.2.6.8 and 6.1.1.4'
H H 0.0000 0.0000 'International Tables Vol C Tables 4.2.6.8 and 6.1.1.4'
Cl Cl 0.1484 0.1585 'International Tables Vol C Tables 4.2.6.8 and 6.1.1.4'
Cu Cu 0.3201 1.2651 'International Tables Vol C Tables 4.2.6.8 and 6.1.1.4'
N N 0.0061 0.0033 'International Tables Vol C Tables 4.2.6.8 and 6.1.1.4'
O O 0.0106 0.0060 'International Tables Vol C Tables 4.2.6.8 and 6.1.1.4'
S S 0.1246 0.1234 'International Tables Vol C Tables 4.2.6.8 and 6.1.1.4'

loop_
_geom_angle_atom_site_label_1
_geom_angle_atom_site_label_2
_geom_angle_atom_site_label_3
_geom_angle
_geom_angle_site_symmetry_1
_geom_angle_site_symmetry_3
O1 Cu1 O1 180.0 . 3_565
O1 Cu1 S1 94.10(3) . .
O1 Cu1 S1 85.90(3) 3_565 .
O1 Cu1 S1 85.90(3) . 3_565
O1 Cu1 S1 94.10(3) 3_565 3_565
S1 Cu1 S1 180.0 . 3_565
C2 S1 Cu1 106.46(5) . .
C1 O1 Cu1 132.05(10) . .
C1 N1 C2 125.37(13) . .
C2 N2 C13 121.99(13) . .
C2 N2 C9 119.74(13) . .
C13 N2 C9 118.27(12) . .
O1 C1 N1 130.23(14) . .
O1 C1 C3 115.64(13) . .
N1 C1 C3 113.99(12) . .
N2 C2 N1 114.42(13) . .
N2 C2 S1 117.84(11) . .
N1 C2 S1 127.71(11) . .
C8 C3 C4 116.91(14) . .
C8 C3 C1 118.67(13) . .
C4 C3 C1 124.37(14) . .
C5 C4 C3 121.44(15) . .
C5 C4 Cl1 115.78(13) . .
C3 C4 Cl1 122.72(13) . .
C6 C5 C4 119.25(15) . .
C6 C5 H5 120.4 . .
C4 C5 H5 120.4 . .
C5 C6 C7 121.48(15) . .
C5 C6 Cl2 118.91(13) . .
C7 C6 Cl2 119.60(13) . .
C6 C7 C8 118.29(15) . .
C6 C7 H7 120.9 . .
C8 C7 H7 120.9 . .
C7 C8 C3 122.57(15) . .
C7 C8 H8 118.7 . .
C3 C8 H8 118.7 . .
N2 C9 C10 112.76(14) . .
N2 C9 H9A 109.0 . .
C10 C9 H9A 109.0 . .
N2 C9 H9B 109.0 . .
C10 C9 H9B 109.0 . .
H9A C9 H9B 107.8 . .
C12 C10 C11 112.16(18) . .
C12 C10 C9 112.13(15) . .
C11 C10 C9 108.40(17) . .
C12 C10 H10 108.0 . .
C11 C10 H10 108.0 . .
C9 C10 H10 108.0 . .
C10 C11 H11A 109.5 . .
C10 C11 H11B 109.5 . .
H11A C11 H11B 109.5 . .
C10 C11 H11C 109.5 . .
H11A C11 H11C 109.5 . .
H11B C11 H11C 109.5 . .
C10 C12 H12A 109.5 . .
C10 C12 H12B 109.5 . .
H12A C12 H12B 109.5 . .
C10 C12 H12C 109.5 . .
H12A C12 H12C 109.5 . .
H12B C12 H12C 109.5 . .
N2 C13 C14 112.93(14) . .
N2 C13 H13A 109.0 . .
C14 C13 H13A 109.0 . .
N2 C13 H13B 109.0 . .
C14 C13 H13B 109.0 . .
H13A C13 H13B 107.8 . .
C15 C14 C13 111.71(15) . .
C15 C14 C16 111.39(19) . .
C13 C14 C16 108.71(18) . .
C15 C14 H14 108.3 . .
C13 C14 H14 108.3 . .
C16 C14 H14 108.3 . .
C14 C15 H15A 109.5 . .
C14 C15 H15B 109.5 . .
H15A C15 H15B 109.5 . .
C14 C15 H15C 109.5 . .
H15A C15 H15C 109.5 . .
H15B C15 H15C 109.5 . .
C14 C16 H16A 109.5 . .
C14 C16 H16B 109.5 . .
H16A C16 H16B 109.5 . .
C14 C16 H16C 109.5 . .
H16A C16 H16C 109.5 . .
H16B C16 H16C 109.5 . .

loop_
_geom_bond_atom_site_label_1
_geom_bond_atom_site_label_2
_geom_bond_distance
_geom_bond_site_symmetry_2
Cu1 O1 1.9118(13) .
Cu1 O1 1.9118(13) 3_565
Cu1 S1 2.2554(8) .
Cu1 S1 2.2554(8) 3_565
Cl1 C4 1.7333(17) .
Cl2 C6 1.7412(17) .
S1 C2 1.7261(16) .
O1 C1 1.2617(18) .
N1 C1 1.319(2) .
N1 C2 1.3540(19) .
N2 C2 1.3393(19) .
N2 C13 1.470(2) .
N2 C9 1.472(2) .
C1 C3 1.503(2) .
C3 C8 1.394(2) .
C3 C4 1.400(2) .
C4 C5 1.389(2) .
C5 C6 1.375(2) .
C5 H5 0.9500 .
C6 C7 1.381(2) .
C7 C8 1.386(2) .
C7 H7 0.9500 .
C8 H8 0.9500 .
C9 C10 1.534(2) .
C9 H9A 0.9900 .
C9 H9B 0.9900 .
C10 C12 1.509(3) .
C10 C11 1.529(3) .
C10 H10 1.0000 .
C11 H11A 0.9800 .
C11 H11B 0.9800 .
C11 H11C 0.9800 .
C12 H12A 0.9800 .
C12 H12B 0.9800 .
C12 H12C 0.9800 .
C13 C14 1.524(2) .
C13 H13A 0.9900 .
C13 H13B 0.9900 .
C14 C15 1.521(3) .
C14 C16 1.528(3) .
C14 H14 1.0000 .
C15 H15A 0.9800 .
C15 H15B 0.9800 .
C15 H15C 0.9800 .
C16 H16A 0.9800 .
C16 H16B 0.9800 .
C16 H16C 0.9800 .

loop_
_geom_torsion_atom_site_label_1
_geom_torsion_atom_site_label_2
_geom_torsion_atom_site_label_3
_geom_torsion_atom_site_label_4
_geom_torsion
_geom_torsion_site_symmetry_1
O1 Cu1 S1 C2 -13.98(7) .
O1 Cu1 S1 C2 166.02(7) 3_565
S1 Cu1 S1 C2 74.8(16) 3_565
O1 Cu1 O1 C1 -10.5(13) 3_565
S1 Cu1 O1 C1 1.03(15) .
S1 Cu1 O1 C1 -178.97(15) 3_565
Cu1 O1 C1 N1 12.3(3) .
Cu1 O1 C1 C3 -172.23(10) .
C2 N1 C1 O1 -7.7(3) .
C2 N1 C1 C3 176.80(13) .
C13 N2 C2 N1 170.67(13) .
C9 N2 C2 N1 -8.64(19) .
C13 N2 C2 S1 -7.32(19) .
C9 N2 C2 S1 173.36(11) .
C1 N1 C2 N2 168.40(14) .
C1 N1 C2 S1 -13.8(2) .
Cu1 S1 C2 N2 -159.39(10) .
Cu1 S1 C2 N1 22.92(14) .
O1 C1 C3 C8 -147.48(14) .
N1 C1 C3 C8 28.75(19) .
O1 C1 C3 C4 30.0(2) .
N1 C1 C3 C4 -153.79(14) .
C8 C3 C4 C5 1.5(2) .
C1 C3 C4 C5 -175.97(14) .
C8 C3 C4 Cl1 -175.51(12) .
C1 C3 C4 Cl1 7.0(2) .
C3 C4 C5 C6 0.6(2) .
Cl1 C4 C5 C6 177.80(13) .
C4 C5 C6 C7 -2.2(2) .
C4 C5 C6 Cl2 176.61(12) .
C5 C6 C7 C8 1.6(2) .
Cl2 C6 C7 C8 -177.20(12) .
C6 C7 C8 C3 0.6(2) .
C4 C3 C8 C7 -2.2(2) .
C1 C3 C8 C7 175.50(14) .
C2 N2 C9 C10 -73.01(18) .
C13 N2 C9 C10 107.65(16) .
N2 C9 C10 C12 -59.8(2) .
N2 C9 C10 C11 175.81(15) .
C2 N2 C13 C14 -78.44(18) .
C9 N2 C13 C14 100.89(16) .
N2 C13 C14 C15 -61.21(19) .
N2 C13 C14 C16 175.48(16) .
